data_4105578
loop_
_publ_author_name
'Bin Xiao'
'Tian-Jun Gong'
'Jun Xu'
'Zhao-Jing Liu'
'Lei Liu'

_publ_section_title
;
 Palladium-Catalyzed Intermolecular directed C-H Amidation of Aromatic
 Ketones
;
_journal_name_full 'Journal of the American Chemical Society'
_journal_page_first 1466
_journal_page_last 1474
_journal_paper_doi 10.1021/ja108450m
_journal_volume 133
_journal_year 2011
_chemical_formula_sum 'C40 H46 F6 O8 Pd2 S2'
_chemical_formula_weight 1045.69
_chemical_name_systematic
;
 ?
;
_space_group_IT_number 14
_symmetry_cell_setting monoclinic
_symmetry_space_group_name_Hall '-P 2yn'
_symmetry_space_group_name_H-M 'P 1 21/n 1'
_atom_sites_solution_hydrogens geom
_atom_sites_solution_primary direct
_atom_sites_solution_secondary difmap
_audit_creation_method SHELXL-97
_cell_angle_alpha 90.00
_cell_angle_beta 98.1330(10)
_cell_angle_gamma 90.00
_cell_formula_units_Z 4
_cell_length_a 11.0057(2)
_cell_length_b 15.2127(3)
_cell_length_c 24.8627(3)
_cell_measurement_reflns_used 6517
_cell_measurement_temperature 291(2)
_cell_measurement_theta_max 67.5601
_cell_measurement_theta_min 2.9061
_cell_volume 4120.81(12)
_computing_cell_refinement 'CrysAlisPro (Oxford Diffraction Ltd.)'
_computing_data_collection 'CrysAlisPro (Oxford Diffraction Ltd.)'
_computing_data_reduction 'CrysAlisPro (Oxford Diffraction Ltd.)'
_computing_molecular_graphics 'Ortep-3 (L. J. Farrugia, 2001)'
_computing_publication_material SHELXL-97
_computing_structure_refinement 'SHELXL-97 (Sheldrick, 1997)'
_computing_structure_solution 'SHELXS-97 (Sheldrick, 1997)'
_diffrn_ambient_temperature 291(2)
_diffrn_detector_area_resol_mean 15.9149
_diffrn_measured_fraction_theta_full 0.978
_diffrn_measured_fraction_theta_max 0.978
_diffrn_measurement_device_type 'Gemini S Ultra, Oxford Diffraction'
_diffrn_measurement_method '\w scans'
_diffrn_radiation_monochromator mirror
_diffrn_radiation_source 'Enhance Ultra (Cu) X-ray Source'
_diffrn_radiation_type CuK\a
_diffrn_radiation_wavelength 1.54184
_diffrn_reflns_av_R_equivalents 0.0430
_diffrn_reflns_av_sigmaI/netI 0.0617
_diffrn_reflns_limit_h_max 12
_diffrn_reflns_limit_h_min -13
_diffrn_reflns_limit_k_max 18
_diffrn_reflns_limit_k_min -14
_diffrn_reflns_limit_l_max 29
_diffrn_reflns_limit_l_min -29
_diffrn_reflns_number 18137
_diffrn_reflns_theta_full 67.60
_diffrn_reflns_theta_max 67.60
_diffrn_reflns_theta_min 3.42
_exptl_absorpt_coefficient_mu 8.677
_exptl_absorpt_correction_T_max 0.2299
_exptl_absorpt_correction_T_min 0.1805
_exptl_absorpt_correction_type multi-scan
_exptl_absorpt_process_details
;
CrysAlisPro, Oxford Diffraction Ltd.,
Version 1.171.33.52 (release 06-11-2009 CrysAlis171 .NET)
(compiled Nov  6 2009,16:24:50)
empirical absorption correction using spherical harmonics,
 implemented in SCALE3 ABSPACK scaling algorithm.
;
_exptl_crystal_density_diffrn 1.686
_exptl_crystal_F_000 2112
_exptl_crystal_size_max 0.30
_exptl_crystal_size_mid 0.30
_exptl_crystal_size_min 0.24
_refine_diff_density_max 0.556
_refine_diff_density_min -0.628
_refine_diff_density_rms 0.095
_refine_ls_extinction_method none
_refine_ls_goodness_of_fit_ref 1.031
_refine_ls_hydrogen_treatment constr
_refine_ls_matrix_type full
_refine_ls_number_parameters 527
_refine_ls_number_reflns 7280
_refine_ls_number_restraints 24
_refine_ls_restrained_S_all 1.074
_refine_ls_R_factor_all 0.0553
_refine_ls_R_factor_gt 0.0354
_refine_ls_shift/su_max 0.001
_refine_ls_shift/su_mean 0.000
_refine_ls_structure_factor_coef Fsqd
_refine_ls_weighting_details 'calc w=1/[\s^2^(Fo^2^)+(0.0030P)^2^+0.0000P] where P=(Fo^2^+2Fc^2^)/3'
_refine_ls_weighting_scheme calc
_refine_ls_wR_factor_gt 0.0537
_refine_ls_wR_factor_ref 0.0559
_reflns_number_gt 5064
_reflns_number_total 7280
_reflns_threshold_expression >2sigma(I)
_cod_data_source_file ja108450m_si_002.cif
_cod_data_source_block 100419
_cod_original_sg_symbol_H-M 'P 21/n'
_cod_database_code 4105578

loop_
_symmetry_equiv_pos_as_xyz
'x, y, z'
'-x+1/2, y+1/2, -z+1/2'
'-x, -y, -z'
'x-1/2, -y-1/2, z-1/2'

loop_
_atom_site_label
_atom_site_type_symbol
_atom_site_fract_x
_atom_site_fract_y
_atom_site_fract_z
_atom_site_U_iso_or_equiv
_atom_site_adp_type
_atom_site_occupancy
_atom_site_symmetry_multiplicity
_atom_site_calc_flag
_atom_site_refinement_flags
Pd1 Pd 0.63769(3) 0.14841(2) 0.252496(13) 0.04166(9) Uani 1 1 d .
Pd2 Pd 0.62004(3) -0.04735(3) 0.273870(13) 0.04338(9) Uani 1 1 d .
S2 S 0.52860(10) 0.09168(9) 0.36051(5) 0.0476(3) Uani 1 1 d .
S1 S 0.37854(10) 0.03441(9) 0.20818(5) 0.0516(3) Uani 1 1 d .
O3 O 0.4389(3) 0.1174(2) 0.22387(12) 0.0503(8) Uani 1 1 d .
O2 O 0.7792(3) -0.0619(2) 0.32470(11) 0.0512(8) Uani 1 1 d .
O4 O 0.4594(3) -0.0420(2) 0.21823(12) 0.0582(9) Uani 1 1 d .
O7 O 0.4204(3) 0.1324(2) 0.37330(14) 0.0645(10) Uani 1 1 d .
C40 C 0.3536(5) 0.0372(4) 0.1342(2) 0.0727(16) Uani 1 1 d .
O5 O 0.2591(3) 0.0240(2) 0.22260(15) 0.0785(12) Uani 1 1 d .
O1 O 0.6809(2) 0.1570(2) 0.17655(10) 0.0450(8) Uani 1 1 d .
F3 F 0.3162(4) -0.0405(3) 0.11470(14) 0.1113(13) Uani 1 1 d .
O6 O 0.6078(3) 0.1490(2) 0.33361(11) 0.0564(9) Uani 1 1 d .
F2 F 0.4532(3) 0.0569(3) 0.11431(13) 0.1165(14) Uani 1 1 d .
F5 F 0.6423(3) 0.1503(3) 0.45199(14) 0.1067(10) Uani 1 1 d U
C6 C 0.8707(4) 0.1896(3) 0.22417(17) 0.0418(11) Uani 1 1 d .
F4 F 0.5629(4) 0.0278(3) 0.45753(14) 0.1211(13) Uani 1 1 d U
C14 C 0.8440(5) 0.1049(4) 0.0100(2) 0.082(2) Uani 1 1 d .
H14A H 0.8659 0.1081 -0.0264 0.098 Uiso 1 1 calc R
H14B H 0.8108 0.0469 0.0150 0.098 Uiso 1 1 calc R
C27 C 0.9923(4) -0.0909(3) 0.33907(19) 0.0498(12) Uani 1 1 d .
C22 C 0.7756(5) -0.1159(3) 0.1319(2) 0.0586(14) Uani 1 1 d .
F6 F 0.7247(3) 0.0392(3) 0.42270(13) 0.1162(12) Uani 1 1 d U
C20 C 0.7246(4) -0.0825(3) 0.22069(17) 0.0445(11) Uani 1 1 d .
C26 C 0.8706(4) -0.0814(3) 0.30150(19) 0.0457(11) Uani 1 1 d .
F1 F 0.2679(3) 0.0937(3) 0.11599(15) 0.1170(14) Uani 1 1 d .
C4 C 1.0583(4) 0.2255(3) 0.28300(18) 0.0467(12) Uani 1 1 d .
C8 C 0.8265(4) 0.1837(3) 0.11702(16) 0.0420(11) Uani 1 1 d .
C3 C 0.9969(4) 0.2168(3) 0.32810(19) 0.0504(12) Uani 1 1 d .
C10 C 0.9135(5) 0.2804(4) 0.0499(2) 0.0636(15) Uani 1 1 d .
H10 H 0.9473 0.3386 0.0441 0.076 Uiso 1 1 calc R
C23 C 0.8983(5) -0.1235(3) 0.1539(2) 0.0598(14) Uani 1 1 d .
C24 C 0.9347(4) -0.1118(3) 0.2085(2) 0.0584(14) Uani 1 1 d .
H24 H 1.0174 -0.1168 0.2225 0.070 Uiso 1 1 calc R
C7 C 0.7894(4) 0.1763(3) 0.17333(17) 0.0417(11) Uani 1 1 d .
C32 C 1.0514(4) -0.1818(3) 0.3325(2) 0.0593(14) Uani 1 1 d .
H32A H 0.9977 -0.2279 0.3423 0.071 Uiso 1 1 calc R
H32B H 1.0632 -0.1904 0.2949 0.071 Uiso 1 1 calc R
C16 C 0.9228(4) 0.1134(3) 0.10918(18) 0.0512(12) Uani 1 1 d .
H16A H 0.9949 0.1217 0.1360 0.061 Uiso 1 1 calc R
H16B H 0.8896 0.0555 0.1145 0.061 Uiso 1 1 calc R
C18 C 1.1927(4) 0.2497(4) 0.2900(2) 0.0704(16) Uani 1 1 d .
H18A H 1.2214 0.2483 0.2553 0.106 Uiso 1 1 calc R
H18B H 1.2386 0.2085 0.3140 0.106 Uiso 1 1 calc R
H18C H 1.2034 0.3078 0.3050 0.106 Uiso 1 1 calc R
C2 C 0.8741(4) 0.1934(3) 0.32114(17) 0.0483(12) Uani 1 1 d .
H2 H 0.8341 0.1871 0.3515 0.058 Uiso 1 1 calc R
C13 C 0.7129(4) 0.1670(4) 0.07360(17) 0.0598(15) Uani 1 1 d .
H13A H 0.6799 0.1089 0.0789 0.072 Uiso 1 1 calc R
H13B H 0.6497 0.2099 0.0778 0.072 Uiso 1 1 calc R
C21 C 0.6887(4) -0.0947(3) 0.1665(2) 0.0559(13) Uani 1 1 d .
H21 H 0.6063 -0.0889 0.1521 0.067 Uiso 1 1 calc R
C33 C 1.0802(4) -0.0169(3) 0.3246(2) 0.0627(14) Uani 1 1 d .
H33A H 1.0935 -0.0225 0.2870 0.075 Uiso 1 1 calc R
H33B H 1.0443 0.0403 0.3293 0.075 Uiso 1 1 calc R
C5 C 0.9946(4) 0.2122(3) 0.23267(18) 0.0510(12) Uani 1 1 d .
H5 H 1.0355 0.2185 0.2026 0.061 Uiso 1 1 calc R
C25 C 0.8486(4) -0.0923(3) 0.24387(19) 0.0463(12) Uani 1 1 d .
C19 C 1.0633(5) 0.2317(4) 0.38542(19) 0.0725(16) Uani 1 1 d .
H19A H 1.0792 0.2933 0.3910 0.109 Uiso 1 1 calc R
H19B H 1.1396 0.2001 0.3901 0.109 Uiso 1 1 calc R
H19C H 1.0130 0.2110 0.4113 0.109 Uiso 1 1 calc R
C28 C 0.9733(4) -0.0790(4) 0.39868(19) 0.0683(16) Uani 1 1 d .
H28A H 0.9166 -0.1232 0.4082 0.082 Uiso 1 1 calc R
H28B H 0.9380 -0.0216 0.4035 0.082 Uiso 1 1 calc R
C34 C 1.2031(5) -0.0258(4) 0.3625(3) 0.0784(18) Uani 1 1 d .
H34 H 1.2596 0.0200 0.3535 0.094 Uiso 1 1 calc R
C9 C 0.8766(4) 0.2755(3) 0.10680(18) 0.0524(12) Uani 1 1 d .
H9A H 0.8142 0.3193 0.1104 0.063 Uiso 1 1 calc R
H9B H 0.9473 0.2879 0.1337 0.063 Uiso 1 1 calc R
C15 C 0.9587(5) 0.1198(4) 0.0519(2) 0.0657(16) Uani 1 1 d .
H15 H 1.0209 0.0753 0.0474 0.079 Uiso 1 1 calc R
C1 C 0.8099(4) 0.1793(3) 0.26997(16) 0.0415(11) Uani 1 1 d .
C37 C 0.9951(5) -0.1424(4) 0.1174(2) 0.0788(18) Uani 1 1 d .
H37A H 1.0753 -0.1347 0.1377 0.118 Uiso 1 1 calc R
H37B H 0.9849 -0.1025 0.0872 0.118 Uiso 1 1 calc R
H37C H 0.9863 -0.2017 0.1043 0.118 Uiso 1 1 calc R
C17 C 1.0094(5) 0.2108(4) 0.0444(2) 0.0664(16) Uani 1 1 d .
H17A H 1.0807 0.2208 0.0714 0.080 Uiso 1 1 calc R
H17B H 1.0352 0.2150 0.0088 0.080 Uiso 1 1 calc R
C31 C 1.1745(5) -0.1865(4) 0.3690(2) 0.0700(16) Uani 1 1 d .
H31 H 1.2123 -0.2438 0.3641 0.084 Uiso 1 1 calc R
C12 C 0.7482(5) 0.1736(4) 0.01657(19) 0.0752(19) Uani 1 1 d .
H12 H 0.6754 0.1633 -0.0103 0.090 Uiso 1 1 calc R
C38 C 0.7296(5) -0.1320(4) 0.0723(2) 0.087(2) Uani 1 1 d .
H38A H 0.7777 -0.0983 0.0504 0.130 Uiso 1 1 calc R
H38B H 0.6451 -0.1145 0.0644 0.130 Uiso 1 1 calc R
H38C H 0.7367 -0.1933 0.0643 0.130 Uiso 1 1 calc R
C36 C 1.2584(4) -0.1152(4) 0.3544(2) 0.0798(18) Uani 1 1 d .
H36A H 1.2712 -0.1218 0.3168 0.096 Uiso 1 1 calc R
H36B H 1.3374 -0.1201 0.3771 0.096 Uiso 1 1 calc R
C30 C 1.1539(5) -0.1774(4) 0.4275(2) 0.0832(19) Uani 1 1 d .
H30A H 1.2314 -0.1834 0.4512 0.100 Uiso 1 1 calc R
H30B H 1.0994 -0.2237 0.4365 0.100 Uiso 1 1 calc R
C29 C 1.0972(5) -0.0876(4) 0.4364(2) 0.0782(18) Uani 1 1 d .
H29 H 1.0844 -0.0814 0.4744 0.094 Uiso 1 1 calc R
C11 C 0.7999(5) 0.2641(4) 0.0076(2) 0.0817(19) Uani 1 1 d .
H11A H 0.7383 0.3086 0.0110 0.098 Uiso 1 1 calc R
H11B H 0.8222 0.2678 -0.0287 0.098 Uiso 1 1 calc R
C39 C 0.6227(5) 0.0745(4) 0.4261(2) 0.0680(12) Uani 1 1 d U
C35 C 1.1820(5) -0.0147(4) 0.4214(3) 0.095(2) Uani 1 1 d .
H35A H 1.1452 0.0422 0.4261 0.114 Uiso 1 1 calc R
H35B H 1.2599 -0.0175 0.4451 0.114 Uiso 1 1 calc R
O8 O 0.5159(3) 0.0038(2) 0.33783(12) 0.0498(8) Uani 1 1 d .

loop_
_atom_site_aniso_label
_atom_site_aniso_U_11
_atom_site_aniso_U_22
_atom_site_aniso_U_33
_atom_site_aniso_U_23
_atom_site_aniso_U_13
_atom_site_aniso_U_12
Pd1 0.04040(18) 0.0481(2) 0.03678(16) -0.00001(17) 0.00634(12) -0.00635(17)
Pd2 0.03774(17) 0.0482(2) 0.04416(19) -0.00030(18) 0.00555(13) 0.00023(18)
S2 0.0439(6) 0.0576(8) 0.0425(6) -0.0015(6) 0.0107(5) -0.0048(6)
S1 0.0369(6) 0.0582(9) 0.0580(7) -0.0028(7) 0.0008(5) -0.0038(6)
O3 0.0403(17) 0.047(2) 0.062(2) -0.0031(17) 0.0027(14) -0.0077(15)
O2 0.0430(17) 0.063(2) 0.0471(19) -0.0003(17) 0.0064(13) 0.0008(17)
O4 0.0502(19) 0.054(2) 0.065(2) -0.0050(19) -0.0097(15) 0.0021(18)
O7 0.050(2) 0.064(2) 0.084(3) -0.010(2) 0.0212(17) 0.0042(18)
C40 0.066(4) 0.069(4) 0.075(4) -0.002(4) -0.016(3) 0.000(3)
O5 0.0377(19) 0.094(3) 0.108(3) -0.005(2) 0.0265(18) -0.016(2)
O1 0.0345(16) 0.070(2) 0.0315(15) 0.0033(16) 0.0087(12) -0.0083(16)
F3 0.151(3) 0.087(3) 0.082(3) -0.018(2) -0.033(2) -0.003(3)
O6 0.060(2) 0.072(2) 0.0406(17) -0.0053(18) 0.0209(14) -0.0289(19)
F2 0.109(3) 0.177(4) 0.065(2) 0.007(3) 0.0167(19) -0.026(3)
F5 0.132(3) 0.098(2) 0.081(2) -0.0199(19) -0.0173(18) 0.0063(18)
C6 0.038(2) 0.047(3) 0.039(2) 0.002(2) 0.0019(18) -0.003(2)
F4 0.146(3) 0.143(3) 0.076(2) 0.034(2) 0.0236(19) -0.023(2)
C14 0.086(4) 0.108(5) 0.057(4) -0.025(3) 0.029(3) -0.035(4)
C27 0.034(2) 0.053(3) 0.061(3) -0.001(3) 0.000(2) 0.000(2)
C22 0.077(4) 0.053(3) 0.049(3) -0.001(3) 0.017(3) 0.007(3)
F6 0.0890(19) 0.171(3) 0.082(2) -0.016(2) -0.0074(15) 0.054(2)
C20 0.053(3) 0.038(3) 0.044(3) 0.001(2) 0.014(2) 0.003(2)
C26 0.041(3) 0.040(3) 0.059(3) 0.005(2) 0.014(2) 0.001(2)
F1 0.125(3) 0.101(3) 0.106(3) 0.008(2) -0.046(2) 0.031(3)
C4 0.044(3) 0.040(3) 0.054(3) 0.005(2) -0.002(2) 0.001(2)
C8 0.040(2) 0.051(3) 0.035(2) 0.000(2) 0.0079(18) -0.003(2)
C3 0.053(3) 0.043(3) 0.051(3) 0.002(2) -0.009(2) -0.004(2)
C10 0.071(4) 0.068(4) 0.053(3) 0.014(3) 0.015(3) -0.013(3)
C23 0.071(4) 0.051(3) 0.063(3) 0.008(3) 0.028(3) 0.011(3)
C24 0.053(3) 0.061(4) 0.064(3) 0.003(3) 0.018(3) 0.011(3)
C7 0.043(3) 0.042(3) 0.040(2) 0.001(2) 0.0066(19) 0.003(2)
C32 0.053(3) 0.047(3) 0.075(4) 0.001(3) 0.001(2) -0.004(3)
C16 0.053(3) 0.049(3) 0.054(3) -0.004(3) 0.013(2) -0.006(2)
C18 0.048(3) 0.080(4) 0.078(4) 0.004(3) -0.008(2) -0.005(3)
C2 0.055(3) 0.052(3) 0.037(2) 0.000(2) 0.005(2) -0.002(2)
C13 0.047(3) 0.093(5) 0.040(3) 0.000(3) 0.007(2) -0.008(3)
C21 0.053(3) 0.055(3) 0.060(3) 0.000(3) 0.006(2) 0.002(3)
C33 0.054(3) 0.047(3) 0.086(4) 0.000(3) 0.008(3) -0.003(3)
C5 0.040(3) 0.059(3) 0.054(3) 0.005(3) 0.007(2) 0.000(2)
C25 0.044(3) 0.046(3) 0.050(3) 0.002(2) 0.010(2) 0.005(2)
C19 0.079(4) 0.075(4) 0.056(3) 0.001(3) -0.019(3) -0.011(3)
C28 0.051(3) 0.093(5) 0.059(3) -0.005(3) 0.001(2) 0.002(3)
C34 0.048(3) 0.063(4) 0.121(5) 0.000(4) 0.000(3) -0.019(3)
C9 0.055(3) 0.052(3) 0.051(3) 0.000(3) 0.010(2) 0.001(3)
C15 0.064(3) 0.076(4) 0.062(3) -0.017(3) 0.024(3) 0.003(3)
C1 0.047(3) 0.040(3) 0.039(2) 0.000(2) 0.0093(19) -0.005(2)
C37 0.090(4) 0.087(5) 0.068(4) -0.002(4) 0.039(3) 0.020(4)
C17 0.062(3) 0.089(5) 0.052(3) -0.004(3) 0.023(3) -0.014(3)
C31 0.058(3) 0.052(4) 0.094(5) 0.003(3) -0.010(3) 0.011(3)
C12 0.062(3) 0.127(6) 0.035(3) -0.003(3) 0.002(2) -0.018(4)
C38 0.111(5) 0.099(5) 0.053(3) -0.012(4) 0.017(3) 0.015(4)
C36 0.039(3) 0.086(5) 0.113(5) -0.003(4) 0.004(3) -0.001(3)
C30 0.064(4) 0.086(5) 0.089(5) 0.017(4) -0.024(3) 0.003(3)
C29 0.059(4) 0.104(5) 0.065(4) -0.011(4) -0.014(3) 0.008(4)
C11 0.088(4) 0.111(6) 0.046(3) 0.020(4) 0.011(3) 0.004(4)
C39 0.074(3) 0.089(3) 0.043(3) -0.005(2) 0.015(2) 0.009(3)
C35 0.067(4) 0.089(5) 0.115(6) -0.033(4) -0.036(3) 0.008(4)
O8 0.0495(19) 0.052(2) 0.0505(19) -0.0067(16) 0.0165(14) -0.0066(16)

loop_
_atom_type_symbol
_atom_type_description
_atom_type_scat_dispersion_real
_atom_type_scat_dispersion_imag
_atom_type_scat_source
C C 0.0181 0.0091 'International Tables Vol C Tables 4.2.6.8 and 6.1.1.4'
H H 0.0000 0.0000 'International Tables Vol C Tables 4.2.6.8 and 6.1.1.4'
O O 0.0492 0.0322 'International Tables Vol C Tables 4.2.6.8 and 6.1.1.4'
F F 0.0727 0.0534 'International Tables Vol C Tables 4.2.6.8 and 6.1.1.4'
S S 0.3331 0.5567 'International Tables Vol C Tables 4.2.6.8 and 6.1.1.4'
Pd Pd 0.1215 3.9337 'International Tables Vol C Tables 4.2.6.8 and 6.1.1.4'

loop_
_geom_angle_atom_site_label_1
_geom_angle_atom_site_label_2
_geom_angle_atom_site_label_3
_geom_angle
C1 Pd1 O1 80.88(14)
C1 Pd1 O6 93.74(14)
O1 Pd1 O6 173.95(12)
C1 Pd1 O3 174.34(14)
O1 Pd1 O3 93.72(10)
O6 Pd1 O3 91.56(11)
C1 Pd1 Pd2 106.44(13)
O1 Pd1 Pd2 104.91(9)
O6 Pd1 Pd2 79.20(9)
O3 Pd1 Pd2 76.51(8)
C20 Pd2 O2 81.44(16)
C20 Pd2 O4 95.02(16)
O2 Pd2 O4 175.23(13)
C20 Pd2 O8 173.75(16)
O2 Pd2 O8 94.59(11)
O4 Pd2 O8 89.20(12)
C20 Pd2 Pd1 95.28(13)
O2 Pd2 Pd1 98.37(9)
O4 Pd2 Pd1 85.10(10)
O8 Pd2 Pd1 80.46(8)
O7 S2 O8 116.9(2)
O7 S2 O6 114.6(2)
O8 S2 O6 113.80(17)
O7 S2 C39 104.5(2)
O8 S2 C39 103.1(2)
O6 S2 C39 101.3(2)
O5 S1 O3 115.7(2)
O5 S1 O4 115.5(2)
O3 S1 O4 113.57(18)
O5 S1 C40 104.2(3)
O3 S1 C40 104.4(2)
O4 S1 C40 101.1(2)
S1 O3 Pd1 130.77(18)
C26 O2 Pd2 114.6(3)
S1 O4 Pd2 125.6(2)
F2 C40 F1 108.8(6)
F2 C40 F3 107.6(6)
F1 C40 F3 106.8(5)
F2 C40 S1 112.0(4)
F1 C40 S1 111.3(4)
F3 C40 S1 110.1(4)
C7 O1 Pd1 115.6(2)
S2 O6 Pd1 128.71(19)
C5 C6 C1 118.1(4)
C5 C6 C7 129.4(4)
C1 C6 C7 112.5(4)
C12 C14 C15 110.2(5)
C12 C14 H14A 109.6
C15 C14 H14A 109.6
C12 C14 H14B 109.6
C15 C14 H14B 109.6
H14A C14 H14B 108.1
C26 C27 C28 110.6(4)
C26 C27 C32 111.4(4)
C28 C27 C32 108.9(4)
C26 C27 C33 108.1(4)
C28 C27 C33 108.2(4)
C32 C27 C33 109.7(4)
C23 C22 C21 119.0(5)
C23 C22 C38 122.9(4)
C21 C22 C38 118.1(5)
C21 C20 C25 121.2(4)
C21 C20 Pd2 126.3(3)
C25 C20 Pd2 112.4(3)
O2 C26 C25 116.9(4)
O2 C26 C27 115.4(4)
C25 C26 C27 127.7(4)
C5 C4 C3 118.7(4)
C5 C4 C18 120.7(4)
C3 C4 C18 120.6(4)
C7 C8 C9 111.7(4)
C7 C8 C16 110.2(4)
C9 C8 C16 110.0(3)
C7 C8 C13 109.5(3)
C9 C8 C13 107.8(4)
C16 C8 C13 107.4(4)
C2 C3 C4 120.0(4)
C2 C3 C19 119.0(4)
C4 C3 C19 121.0(4)
C17 C10 C9 109.2(4)
C17 C10 C11 109.7(5)
C9 C10 C11 109.2(4)
C17 C10 H10 109.6
C9 C10 H10 109.6
C11 C10 H10 109.6
C24 C23 C22 120.7(4)
C24 C23 C37 118.9(5)
C22 C23 C37 120.4(5)
C23 C24 C25 121.0(5)
C23 C24 H24 119.5
C25 C24 H24 119.5
O1 C7 C6 117.1(4)
O1 C7 C8 117.6(4)
C6 C7 C8 125.3(4)
C31 C32 C27 109.4(4)
C31 C32 H32A 109.8
C27 C32 H32A 109.8
C31 C32 H32B 109.8
C27 C32 H32B 109.8
H32A C32 H32B 108.2
C15 C16 C8 110.3(4)
C15 C16 H16A 109.6
C8 C16 H16A 109.6
C15 C16 H16B 109.6
C8 C16 H16B 109.6
H16A C16 H16B 108.1
C4 C18 H18A 109.5
C4 C18 H18B 109.5
H18A C18 H18B 109.5
C4 C18 H18C 109.5
H18A C18 H18C 109.5
H18B C18 H18C 109.5
C1 C2 C3 121.2(4)
C1 C2 H2 119.4
C3 C2 H2 119.4
C12 C13 C8 110.4(4)
C12 C13 H13A 109.6
C8 C13 H13A 109.6
C12 C13 H13B 109.6
C8 C13 H13B 109.6
H13A C13 H13B 108.1
C20 C21 C22 120.5(5)
C20 C21 H21 119.8
C22 C21 H21 119.8
C34 C33 C27 108.4(4)
C34 C33 H33A 110.0
C27 C33 H33A 110.0
C34 C33 H33B 110.0
C27 C33 H33B 110.0
H33A C33 H33B 108.4
C4 C5 C6 122.9(4)
C4 C5 H5 118.6
C6 C5 H5 118.6
C20 C25 C24 117.6(4)
C20 C25 C26 114.5(4)
C24 C25 C26 127.9(4)
C3 C19 H19A 109.5
C3 C19 H19B 109.5
H19A C19 H19B 109.5
C3 C19 H19C 109.5
H19A C19 H19C 109.5
H19B C19 H19C 109.5
C27 C28 C29 110.3(4)
C27 C28 H28A 109.6
C29 C28 H28A 109.6
C27 C28 H28B 109.6
C29 C28 H28B 109.6
H28A C28 H28B 108.1
C36 C34 C35 110.2(5)
C36 C34 C33 109.4(5)
C35 C34 C33 109.7(5)
C36 C34 H34 109.2
C35 C34 H34 109.2
C33 C34 H34 109.2
C10 C9 C8 110.2(4)
C10 C9 H9A 109.6
C8 C9 H9A 109.6
C10 C9 H9B 109.6
C8 C9 H9B 109.6
H9A C9 H9B 108.1
C17 C15 C16 108.7(4)
C17 C15 C14 109.4(5)
C16 C15 C14 109.0(4)
C17 C15 H15 109.9
C16 C15 H15 109.9
C14 C15 H15 109.9
C2 C1 C6 119.2(4)
C2 C1 Pd1 126.8(3)
C6 C1 Pd1 114.0(3)
C23 C37 H37A 109.5
C23 C37 H37B 109.5
H37A C37 H37B 109.5
C23 C37 H37C 109.5
H37A C37 H37C 109.5
H37B C37 H37C 109.5
C10 C17 C15 110.7(4)
C10 C17 H17A 109.5
C15 C17 H17A 109.5
C10 C17 H17B 109.5
C15 C17 H17B 109.5
H17A C17 H17B 108.1
C36 C31 C30 110.3(5)
C36 C31 C32 110.3(5)
C30 C31 C32 109.1(4)
C36 C31 H31 109.0
C30 C31 H31 109.0
C32 C31 H31 109.0
C14 C12 C11 109.2(4)
C14 C12 C13 109.1(5)
C11 C12 C13 110.3(5)
C14 C12 H12 109.4
C11 C12 H12 109.4
C13 C12 H12 109.4
C22 C38 H38A 109.5
C22 C38 H38B 109.5
H38A C38 H38B 109.5
C22 C38 H38C 109.5
H38A C38 H38C 109.5
H38B C38 H38C 109.5
C31 C36 C34 110.2(4)
C31 C36 H36A 109.6
C34 C36 H36A 109.6
C31 C36 H36B 109.6
C34 C36 H36B 109.6
H36A C36 H36B 108.1
C31 C30 C29 109.9(5)
C31 C30 H30A 109.7
C29 C30 H30A 109.7
C31 C30 H30B 109.7
C29 C30 H30B 109.7
H30A C30 H30B 108.2
C35 C29 C30 109.6(5)
C35 C29 C28 107.9(5)
C30 C29 C28 109.2(5)
C35 C29 H29 110.0
C30 C29 H29 110.0
C28 C29 H29 110.0
C12 C11 C10 109.3(5)
C12 C11 H11A 109.8
C10 C11 H11A 109.8
C12 C11 H11B 109.8
C10 C11 H11B 109.8
H11A C11 H11B 108.3
F6 C39 F4 109.9(5)
F6 C39 F5 108.6(5)
F4 C39 F5 104.2(4)
F6 C39 S2 113.6(3)
F4 C39 S2 110.1(4)
F5 C39 S2 110.0(4)
C34 C35 C29 109.7(5)
C34 C35 H35A 109.7
C29 C35 H35A 109.7
C34 C35 H35B 109.7
C29 C35 H35B 109.7
H35A C35 H35B 108.2
S2 O8 Pd2 124.67(16)

loop_
_geom_bond_atom_site_label_1
_geom_bond_atom_site_label_2
_geom_bond_distance
Pd1 C1 1.942(4)
Pd1 O1 2.016(2)
Pd1 O6 2.089(3)
Pd1 O3 2.252(3)
Pd1 Pd2 3.0361(5)
Pd2 C20 1.947(4)
Pd2 O2 2.022(3)
Pd2 O4 2.087(3)
Pd2 O8 2.228(3)
S2 O7 1.418(3)
S2 O8 1.450(3)
S2 O6 1.460(3)
S2 C39 1.823(5)
S1 O5 1.420(3)
S1 O3 1.454(3)
S1 O4 1.463(3)
S1 C40 1.822(6)
O2 C26 1.263(4)
C40 F2 1.300(6)
C40 F1 1.309(6)
C40 F3 1.320(6)
O1 C7 1.243(4)
F5 C39 1.324(6)
C6 C5 1.393(6)
C6 C1 1.409(5)
C6 C7 1.456(6)
F4 C39 1.301(6)
C14 C12 1.509(7)
C14 C15 1.536(7)
C14 H14A 0.9700
C14 H14B 0.9700
C27 C26 1.528(6)
C27 C28 1.536(6)
C27 C32 1.547(6)
C27 C33 1.559(6)
C22 C23 1.389(7)
C22 C21 1.410(6)
C22 C38 1.516(6)
F6 C39 1.258(5)
C20 C21 1.363(6)
C20 C25 1.411(6)
C26 C25 1.429(6)
C4 C5 1.360(6)
C4 C3 1.395(6)
C4 C18 1.510(6)
C8 C7 1.517(5)
C8 C9 1.535(6)
C8 C16 1.536(6)
C8 C13 1.553(6)
C3 C2 1.385(6)
C3 C19 1.523(6)
C10 C17 1.514(7)
C10 C9 1.529(6)
C10 C11 1.536(7)
C10 H10 0.9800
C23 C24 1.373(7)
C23 C37 1.520(5)
C24 C25 1.413(5)
C24 H24 0.9300
C32 C31 1.522(7)
C32 H32A 0.9700
C32 H32B 0.9700
C16 C15 1.534(6)
C16 H16A 0.9700
C16 H16B 0.9700
C18 H18A 0.9600
C18 H18B 0.9600
C18 H18C 0.9600
C2 C1 1.382(6)
C2 H2 0.9300
C13 C12 1.526(5)
C13 H13A 0.9700
C13 H13B 0.9700
C21 H21 0.9300
C33 C34 1.541(7)
C33 H33A 0.9700
C33 H33B 0.9700
C5 H5 0.9300
C19 H19A 0.9600
C19 H19B 0.9600
C19 H19C 0.9600
C28 C29 1.547(7)
C28 H28A 0.9700
C28 H28B 0.9700
C34 C36 1.515(7)
C34 C35 1.524(7)
C34 H34 0.9800
C9 H9A 0.9700
C9 H9B 0.9700
C15 C17 1.514(7)
C15 H15 0.9800
C37 H37A 0.9600
C37 H37B 0.9600
C37 H37C 0.9600
C17 H17A 0.9700
C17 H17B 0.9700
C31 C36 1.502(7)
C31 C30 1.510(7)
C31 H31 0.9800
C12 C11 1.518(7)
C12 H12 0.9800
C38 H38A 0.9600
C38 H38B 0.9600
C38 H38C 0.9600
C36 H36A 0.9700
C36 H36B 0.9700
C30 C29 1.532(7)
C30 H30A 0.9700
C30 H30B 0.9700
C29 C35 1.529(8)
C29 H29 0.9800
C11 H11A 0.9700
C11 H11B 0.9700
C35 H35A 0.9700
C35 H35B 0.9700

loop_
_geom_torsion_atom_site_label_1
_geom_torsion_atom_site_label_2
_geom_torsion_atom_site_label_3
_geom_torsion_atom_site_label_4
_geom_torsion
C1 Pd1 Pd2 C20 -61.22(18)
O1 Pd1 Pd2 C20 23.48(16)
O6 Pd1 Pd2 C20 -151.96(16)
O3 Pd1 Pd2 C20 113.78(16)
C1 Pd1 Pd2 O2 20.88(14)
O1 Pd1 Pd2 O2 105.58(11)
O6 Pd1 Pd2 O2 -69.86(11)
O3 Pd1 Pd2 O2 -164.12(11)
C1 Pd1 Pd2 O4 -155.83(15)
O1 Pd1 Pd2 O4 -71.13(12)
O6 Pd1 Pd2 O4 113.43(12)
O3 Pd1 Pd2 O4 19.17(11)
C1 Pd1 Pd2 O8 114.16(15)
O1 Pd1 Pd2 O8 -161.14(11)
O6 Pd1 Pd2 O8 23.42(11)
O3 Pd1 Pd2 O8 -70.84(11)
O5 S1 O3 Pd1 144.2(2)
O4 S1 O3 Pd1 7.1(3)
C40 S1 O3 Pd1 -102.0(3)
C1 Pd1 O3 S1 101.7(15)
O1 Pd1 O3 S1 84.1(2)
O6 Pd1 O3 S1 -98.8(2)
Pd2 Pd1 O3 S1 -20.3(2)
C20 Pd2 O2 C26 3.2(3)
O4 Pd2 O2 C26 45.6(17)
O8 Pd2 O2 C26 -171.9(3)
Pd1 Pd2 O2 C26 -90.9(3)
O5 S1 O4 Pd2 -114.6(3)
O3 S1 O4 Pd2 22.5(3)
C40 S1 O4 Pd2 133.7(3)
C20 Pd2 O4 S1 -124.2(3)
O2 Pd2 O4 S1 -166.2(14)
O8 Pd2 O4 S1 51.2(2)
Pd1 Pd2 O4 S1 -29.3(2)
O5 S1 C40 F2 172.4(5)
O3 S1 C40 F2 50.6(5)
O4 S1 C40 F2 -67.5(5)
O5 S1 C40 F1 50.4(5)
O3 S1 C40 F1 -71.4(5)
O4 S1 C40 F1 170.5(4)
O5 S1 C40 F3 -67.9(5)
O3 S1 C40 F3 170.4(4)
O4 S1 C40 F3 52.3(5)
C1 Pd1 O1 C7 0.3(3)
O6 Pd1 O1 C7 27.8(14)
O3 Pd1 O1 C7 178.6(3)
Pd2 Pd1 O1 C7 -104.4(3)
O7 S2 O6 Pd1 -107.2(3)
O8 S2 O6 Pd1 30.9(3)
C39 S2 O6 Pd1 140.9(3)
C1 Pd1 O6 S2 -143.8(3)
O1 Pd1 O6 S2 -171.0(10)
O3 Pd1 O6 S2 38.2(3)
Pd2 Pd1 O6 S2 -37.8(2)
O2 Pd2 C20 C21 177.9(5)
O4 Pd2 C20 C21 1.1(5)
O8 Pd2 C20 C21 -131.3(13)
Pd1 Pd2 C20 C21 -84.4(4)
O2 Pd2 C20 C25 -4.1(3)
O4 Pd2 C20 C25 179.1(4)
O8 Pd2 C20 C25 46.7(16)
Pd1 Pd2 C20 C25 93.6(4)
Pd2 O2 C26 C25 -1.5(5)
Pd2 O2 C26 C27 178.8(3)
C28 C27 C26 O2 3.2(6)
C32 C27 C26 O2 124.4(4)
C33 C27 C26 O2 -115.0(4)
C28 C27 C26 C25 -176.5(5)
C32 C27 C26 C25 -55.3(7)
C33 C27 C26 C25 65.3(7)
C5 C4 C3 C2 1.1(8)
C18 C4 C3 C2 -179.2(5)
C5 C4 C3 C19 -179.4(5)
C18 C4 C3 C19 0.3(7)
C21 C22 C23 C24 0.8(8)
C38 C22 C23 C24 -177.3(5)
C21 C22 C23 C37 -177.3(5)
C38 C22 C23 C37 4.5(8)
C22 C23 C24 C25 0.4(8)
C37 C23 C24 C25 178.6(4)
Pd1 O1 C7 C6 0.2(5)
Pd1 O1 C7 C8 -179.9(3)
C5 C6 C7 O1 -179.3(5)
C1 C6 C7 O1 -0.9(6)
C5 C6 C7 C8 0.9(8)
C1 C6 C7 C8 179.3(4)
C9 C8 C7 O1 121.0(4)
C16 C8 C7 O1 -116.4(4)
C13 C8 C7 O1 1.6(6)
C9 C8 C7 C6 -59.2(6)
C16 C8 C7 C6 63.4(6)
C13 C8 C7 C6 -178.6(4)
C26 C27 C32 C31 177.8(4)
C28 C27 C32 C31 -60.0(5)
C33 C27 C32 C31 58.2(6)
C7 C8 C16 C15 179.0(4)
C9 C8 C16 C15 -57.4(5)
C13 C8 C16 C15 59.8(5)
C4 C3 C2 C1 -0.6(8)
C19 C3 C2 C1 179.9(5)
C7 C8 C13 C12 -179.7(4)
C9 C8 C13 C12 58.5(5)
C16 C8 C13 C12 -60.0(6)
C25 C20 C21 C22 -1.1(8)
Pd2 C20 C21 C22 176.7(4)
C23 C22 C21 C20 -0.5(8)
C38 C22 C21 C20 177.8(5)
C26 C27 C33 C34 179.8(4)
C28 C27 C33 C34 60.0(5)
C32 C27 C33 C34 -58.6(6)
C3 C4 C5 C6 -0.4(8)
C18 C4 C5 C6 179.8(5)
C1 C6 C5 C4 -0.7(8)
C7 C6 C5 C4 177.7(5)
C21 C20 C25 C24 2.3(8)
Pd2 C20 C25 C24 -175.8(3)
C21 C20 C25 C26 -177.3(4)
Pd2 C20 C25 C26 4.6(6)
C23 C24 C25 C20 -2.0(8)
C23 C24 C25 C26 177.5(5)
O2 C26 C25 C20 -2.1(7)
C27 C26 C25 C20 177.6(5)
O2 C26 C25 C24 178.4(5)
C27 C26 C25 C24 -2.0(9)
C26 C27 C28 C29 -179.3(5)
C32 C27 C28 C29 58.0(6)
C33 C27 C28 C29 -61.2(6)
C27 C33 C34 C36 59.9(6)
C27 C33 C34 C35 -61.0(6)
C17 C10 C9 C8 -58.4(5)
C11 C10 C9 C8 61.5(6)
C7 C8 C9 C10 179.7(4)
C16 C8 C9 C10 57.0(5)
C13 C8 C9 C10 -59.9(5)
C8 C16 C15 C17 58.9(5)
C8 C16 C15 C14 -60.3(6)
C12 C14 C15 C17 -58.8(5)
C12 C14 C15 C16 60.0(6)
C3 C2 C1 C6 -0.5(7)
C3 C2 C1 Pd1 -178.9(4)
C5 C6 C1 C2 1.2(7)
C7 C6 C1 C2 -177.5(4)
C5 C6 C1 Pd1 179.7(4)
C7 C6 C1 Pd1 1.1(5)
O1 Pd1 C1 C2 177.6(5)
O6 Pd1 C1 C2 0.4(4)
O3 Pd1 C1 C2 159.9(13)
Pd2 Pd1 C1 C2 -79.4(4)
O1 Pd1 C1 C6 -0.8(3)
O6 Pd1 C1 C6 -178.0(3)
O3 Pd1 C1 C6 -18.5(18)
Pd2 Pd1 C1 C6 102.2(3)
C9 C10 C17 C15 61.1(6)
C11 C10 C17 C15 -58.5(5)
C16 C15 C17 C10 -61.1(6)
C14 C15 C17 C10 57.7(5)
C27 C32 C31 C36 -59.2(6)
C27 C32 C31 C30 62.2(6)
C15 C14 C12 C11 60.5(6)
C15 C14 C12 C13 -60.2(6)
C8 C13 C12 C14 60.8(6)
C8 C13 C12 C11 -59.3(6)
C30 C31 C36 C34 -59.4(6)
C32 C31 C36 C34 61.2(7)
C35 C34 C36 C31 59.0(6)
C33 C34 C36 C31 -61.7(7)
C36 C31 C30 C29 59.2(6)
C32 C31 C30 C29 -62.2(6)
C31 C30 C29 C35 -58.4(6)
C31 C30 C29 C28 59.6(6)
C27 C28 C29 C35 61.3(6)
C27 C28 C29 C30 -57.8(7)
C14 C12 C11 C10 -60.6(6)
C13 C12 C11 C10 59.4(6)
C17 C10 C11 C12 59.5(6)
C9 C10 C11 C12 -60.1(6)
O7 S2 C39 F6 -179.2(5)
O8 S2 C39 F6 58.1(5)
O6 S2 C39 F6 -59.9(5)
O7 S2 C39 F4 57.0(5)
O8 S2 C39 F4 -65.7(4)
O6 S2 C39 F4 176.4(4)
O7 S2 C39 F5 -57.3(4)
O8 S2 C39 F5 180.0(4)
O6 S2 C39 F5 62.0(4)
C36 C34 C35 C29 -58.3(6)
C33 C34 C35 C29 62.2(6)
C30 C29 C35 C34 57.9(6)
C28 C29 C35 C34 -60.9(6)
O7 S2 O8 Pd2 143.4(2)
O6 S2 O8 Pd2 6.2(3)
C39 S2 O8 Pd2 -102.6(3)
C20 Pd2 O8 S2 24.5(16)
O2 Pd2 O8 S2 74.8(2)
O4 Pd2 O8 S2 -108.1(2)
Pd1 Pd2 O8 S2 -22.9(2)
